data_2018419
loop_
_publ_author_name
'Ellern, Arkady'
'K\"ogerler, Paul'

_publ_section_title
;
 [Co^II^~4~Mo^V^~12~O~28~(OH)~12~(H~2~O)~12~]&#x00B7;12H~2~O: facilitating
 single-crystal growth by deuteration
;
_journal_coeditor_code LG3073
_journal_issue 3
_journal_name_full 'Acta Crystallographica Section C'
_journal_page_first i17
_journal_page_last i19
_journal_paper_doi 10.1107/S0108270112006014
_journal_volume 68
_journal_year 2012
_chemical_formula_iupac '[Co4 Mo12 O28 (O H)12 (H2 O)12], 12H2 O'
_chemical_formula_moiety 'Co4 H36 Mo12 O54, 12(H2 O)'
_chemical_formula_sum 'Co4 H60 Mo12 O64'
_chemical_formula_weight 2471.48
_chemical_name_systematic
;
dodecaaquadi-\m~3~-hydroxido-deca-\m~2~-hydroxido-
octacosaoxidotetracobalt(II)dodecamolybdenum(V) dodecahydrate
;
_space_group_IT_number 11
_symmetry_cell_setting monoclinic
_symmetry_space_group_name_Hall '-P 2yb'
_symmetry_space_group_name_H-M 'P 1 21/m 1'
_atom_sites_solution_primary direct
_atom_sites_solution_secondary difmap
_audit_creation_method 'SHELXL97 (Sheldrick, 2008'
_cell_angle_alpha 90.00
_cell_angle_beta 93.403(5)
_cell_angle_gamma 90.00
_cell_formula_units_Z 2
_cell_length_a 12.061(3)
_cell_length_b 18.151(5)
_cell_length_c 12.129(3)
_cell_measurement_reflns_used 956
_cell_measurement_temperature 193(2)
_cell_measurement_theta_max 27.71
_cell_measurement_theta_min 3.57
_cell_volume 2650.6(12)
_computing_cell_refinement 'SMART (Bruker, 2003)'
_computing_data_collection 'SMART (Bruker, 2003)'
_computing_data_reduction 'SAINT (Bruker, 2003)'
_computing_molecular_graphics 'DIAMOND (Brandenburg, 2011)'
_computing_publication_material 'SHELXTL (Sheldrick, 2008)'
_computing_structure_refinement 'SHELXL97 (Sheldrick, 2008)'
_computing_structure_solution 'SHELXS97 (Sheldrick, 2008)'
_diffrn_ambient_temperature 193(2)
_diffrn_measured_fraction_theta_full 0.998
_diffrn_measured_fraction_theta_max 0.932
_diffrn_measurement_device_type 'Bruker SMART 1000 CCD area-detector'
_diffrn_measurement_method '\f and \w'
_diffrn_radiation_monochromator graphite
_diffrn_radiation_source 'fine-focus sealed tube'
_diffrn_radiation_type MoK\a
_diffrn_radiation_wavelength 0.71073
_diffrn_reflns_av_R_equivalents 0.0505
_diffrn_reflns_av_sigmaI/netI 0.0478
_diffrn_reflns_limit_h_max 15
_diffrn_reflns_limit_h_min -16
_diffrn_reflns_limit_k_max 23
_diffrn_reflns_limit_k_min -23
_diffrn_reflns_limit_l_max 15
_diffrn_reflns_limit_l_min -15
_diffrn_reflns_number 23238
_diffrn_reflns_theta_full 25.00
_diffrn_reflns_theta_max 28.32
_diffrn_reflns_theta_min 1.68
_exptl_absorpt_coefficient_mu 4.087
_exptl_absorpt_correction_T_max 0.76
_exptl_absorpt_correction_T_min 0.62
_exptl_absorpt_correction_type multi-scan
_exptl_absorpt_process_details '(SADABS; Sheldrick, 1996)'
_exptl_crystal_colour brown
_exptl_crystal_density_diffrn 3.097
_exptl_crystal_density_method 'not measured'
_exptl_crystal_description plate
_exptl_crystal_F_000 2368
_exptl_crystal_size_max 0.20
_exptl_crystal_size_mid 0.15
_exptl_crystal_size_min 0.06
_refine_diff_density_max 1.799
_refine_diff_density_min -1.578
_refine_ls_extinction_method none
_refine_ls_goodness_of_fit_ref 1.124
_refine_ls_hydrogen_treatment undef
_refine_ls_matrix_type full
_refine_ls_number_parameters 385
_refine_ls_number_reflns 6337
_refine_ls_number_restraints 0
_refine_ls_restrained_S_all 1.124
_refine_ls_R_factor_all 0.0644
_refine_ls_R_factor_gt 0.0470
_refine_ls_shift/su_max 0.001
_refine_ls_shift/su_mean 0.000
_refine_ls_structure_factor_coef Fsqd
_refine_ls_weighting_details 'calc w = 1/[\s^2^(Fo^2^)+(0.0436P)^2^+27.5420P] where P=(Fo^2^+2Fc^2^)/3'
_refine_ls_weighting_scheme calc
_refine_ls_wR_factor_gt 0.1052
_refine_ls_wR_factor_ref 0.1125
_reflns_number_gt 5163
_reflns_number_total 6337
_reflns_threshold_expression I>2\s(I)
_cod_data_source_file lg3073.cif
_cod_data_source_block I
_cod_original_cell_volume 2650.4(12)
_cod_original_sg_symbol_H-M 'P 21/m'
_cod_database_code 2018419
_cod_database_fobs_code 2018419

loop_
_symmetry_equiv_pos_as_xyz
'x, y, z'
'-x, y+1/2, -z'
'-x, -y, -z'
'x, -y-1/2, z'

loop_
_atom_site_type_symbol
_atom_site_label
_atom_site_fract_x
_atom_site_fract_y
_atom_site_fract_z
_atom_site_U_iso_or_equiv
_atom_site_adp_type
_atom_site_calc_flag
_atom_site_refinement_flags
_atom_site_occupancy
_atom_site_symmetry_multiplicity
Mo Mo1 -0.06085(5) 0.32114(3) 0.47739(5) 0.01059(14) Uani d . 1 1
Mo Mo2 0.35913(5) 0.34625(3) 0.41800(5) 0.00958(13) Uani d . 1 1
Mo Mo3 -0.03327(5) 0.41679(3) 0.24242(5) 0.01033(14) Uani d . 1 1
Mo Mo4 0.21968(8) 0.2500 0.01241(8) 0.0158(2) Uani d S 1 2
Mo Mo5 0.39867(8) 0.2500 0.18646(8) 0.01441(19) Uani d S 1 2
Mo Mo6 0.17395(5) 0.41428(3) 0.44272(5) 0.00948(13) Uani d . 1 1
Mo Mo7 -0.01087(5) 0.34683(3) 0.05879(5) 0.01041(13) Uani d . 1 1
Co Co1 -0.21395(11) 0.2500 0.22494(11) 0.0105(3) Uani d S 1 2
Co Co2 0.19486(11) 0.2500 0.62470(11) 0.0086(3) Uani d S 1 2
Co Co3 0.25794(8) 0.42960(5) 0.15337(8) 0.0100(2) Uani d . 1 1
O O1 0.2171(5) 0.5380(3) 0.2013(5) 0.0211(12) Uani d . 1 1
O O2 0.2505(5) 0.4660(3) -0.0089(5) 0.0252(13) Uani d . 1 1
O O3 0.4523(4) 0.3264(3) 0.2855(4) 0.0133(10) Uani d . 1 1
O O4 0.2674(4) 0.4076(3) 0.3172(4) 0.0120(10) Uani d . 1 1
O O5 0.4213(5) 0.4591(4) 0.1542(6) 0.0301(14) Uani d . 1 1
O O6 0.2249(5) 0.4881(3) 0.5160(4) 0.0178(11) Uani d . 1 1
O O7 0.0696(4) 0.4869(3) 0.3451(4) 0.0130(10) Uani d . 1 1
O O8 0.2409(4) 0.3299(3) 0.5184(4) 0.0118(10) Uani d . 1 1
O O9 0.0420(6) 0.2500 0.5481(6) 0.0124(14) Uani d S 1 2
O O10 0.0453(4) 0.4041(3) 0.5539(4) 0.0136(10) Uani d . 1 1
O O11 0.0549(4) 0.3470(3) 0.3612(4) 0.0112(10) Uani d . 1 1
O O12 -0.1399(4) 0.4016(3) 0.3723(4) 0.0138(10) Uani d . 1 1
O O13 -0.1356(6) 0.2500 0.3777(6) 0.0129(14) Uani d S 1 2
O O14 -0.1083(4) 0.3301(3) 0.1787(4) 0.0144(10) Uani d . 1 1
O O15 0.0919(4) 0.4083(3) 0.1476(4) 0.0132(10) Uani d . 1 1
O O16 -0.0829(4) 0.4020(3) -0.0315(4) 0.0185(12) Uani d . 1 1
O O17 -0.0831(6) 0.2500 -0.0113(6) 0.0136(15) Uani d S 1 2
O O18 0.0772(6) 0.2500 0.1336(6) 0.0122(14) Uani d S 1 2
O O19 0.1199(4) 0.3270(3) -0.0374(4) 0.0146(11) Uani d . 1 1
O O20 0.3054(7) 0.2500 -0.0931(6) 0.0178(16) Uani d S 1 2
O O21 0.2925(4) 0.3208(3) 0.1169(4) 0.0142(10) Uani d . 1 1
O O22 0.2817(6) 0.2500 0.3298(6) 0.0103(14) Uani d S 1 2
O O23 0.4315(6) 0.2500 0.4884(6) 0.0139(15) Uani d S 1 2
O O24 0.1484(5) 0.3340(3) 0.7295(4) 0.0213(12) Uani d . 1 1
O O25 0.3529(7) 0.2500 0.6917(7) 0.0268(19) Uani d S 1 2
O O26 -0.1531(5) 0.3389(3) 0.5743(5) 0.0194(12) Uani d . 1 1
O O27 -0.3206(5) 0.3331(3) 0.2677(6) 0.0307(15) Uani d . 1 1
O O28 -0.2822(7) 0.2500 0.0665(8) 0.042(3) Uani d S 1 2
O O29 -0.1070(5) 0.4907(3) 0.1948(5) 0.0210(12) Uani d . 1 1
O O30 0.5006(6) 0.2500 0.0981(7) 0.0192(17) Uani d S 1 2
O O31 0.4517(5) 0.4019(3) 0.4855(5) 0.0199(12) Uani d . 1 1
O O32 0.102(2) 0.7500 0.2278(11) 0.136(9) Uani d S 1 2
O O33 0.6466(9) 0.2500 0.5135(14) 0.076(4) Uani d S 1 2
O O34 0.6129(8) 0.4095(5) 0.0460(9) 0.068(3) Uani d . 1 1
O O35 0.3731(8) 0.6185(6) 0.3288(8) 0.064(3) Uani d . 1 1
O O36 0.3382(8) 0.4047(5) 0.8120(8) 0.062(2) Uani d . 1 1
O O37 0.5721(11) 0.4928(7) 0.3216(8) 0.105(5) Uani d . 1 1
O O38 0.5343(9) 0.3274(6) 0.8615(9) 0.077(3) Uani d . 1 1

loop_
_atom_site_aniso_label
_atom_site_aniso_U_11
_atom_site_aniso_U_22
_atom_site_aniso_U_33
_atom_site_aniso_U_12
_atom_site_aniso_U_13
_atom_site_aniso_U_23
Mo1 0.0154(3) 0.0072(3) 0.0093(3) 0.0005(2) 0.0022(2) -0.0007(2)
Mo2 0.0135(3) 0.0071(3) 0.0081(3) -0.0001(2) 0.0001(2) -0.0001(2)
Mo3 0.0140(3) 0.0078(3) 0.0091(3) 0.0017(2) 0.0004(2) 0.0004(2)
Mo4 0.0241(5) 0.0110(4) 0.0133(5) 0.000 0.0100(4) 0.000
Mo5 0.0188(5) 0.0097(4) 0.0158(5) 0.000 0.0090(4) 0.000
Mo6 0.0150(3) 0.0058(3) 0.0076(3) 0.0015(2) 0.0012(2) -0.0007(2)
Mo7 0.0140(3) 0.0093(3) 0.0078(3) 0.0011(2) -0.0002(2) 0.0015(2)
Co1 0.0086(6) 0.0109(6) 0.0119(7) 0.000 -0.0004(5) 0.000
Co2 0.0136(7) 0.0067(6) 0.0055(6) 0.000 0.0012(5) 0.000
Co3 0.0134(5) 0.0103(4) 0.0064(4) -0.0011(4) 0.0002(3) 0.0028(3)
O1 0.029(3) 0.013(3) 0.021(3) -0.001(2) -0.001(2) 0.002(2)
O2 0.029(3) 0.029(3) 0.017(3) -0.002(3) 0.000(2) 0.009(2)
O3 0.017(3) 0.016(2) 0.007(2) 0.001(2) 0.0022(19) 0.000(2)
O4 0.016(3) 0.010(2) 0.010(2) 0.0030(19) 0.002(2) 0.0006(19)
O5 0.021(3) 0.032(3) 0.038(4) -0.004(3) 0.005(3) 0.002(3)
O6 0.024(3) 0.010(2) 0.018(3) 0.000(2) -0.002(2) -0.006(2)
O7 0.018(3) 0.009(2) 0.012(3) 0.003(2) -0.002(2) 0.000(2)
O8 0.016(3) 0.011(2) 0.009(2) 0.002(2) 0.0020(19) -0.0004(19)
O9 0.016(4) 0.010(3) 0.011(4) 0.000 0.004(3) 0.000
O10 0.019(3) 0.009(2) 0.013(3) 0.002(2) 0.005(2) -0.004(2)
O11 0.017(3) 0.010(2) 0.007(2) -0.0004(19) 0.0024(19) 0.0007(19)
O12 0.014(3) 0.012(2) 0.016(3) 0.004(2) 0.005(2) -0.002(2)
O13 0.009(3) 0.012(3) 0.017(4) 0.000 -0.003(3) 0.000
O14 0.015(3) 0.014(2) 0.014(3) 0.004(2) 0.002(2) -0.004(2)
O15 0.019(3) 0.012(2) 0.009(2) 0.000(2) 0.003(2) 0.004(2)
O16 0.019(3) 0.020(3) 0.016(3) 0.006(2) -0.004(2) 0.004(2)
O17 0.020(4) 0.015(4) 0.006(3) 0.000 0.002(3) 0.000
O18 0.015(4) 0.011(3) 0.010(3) 0.000 -0.001(3) 0.000
O19 0.018(3) 0.013(2) 0.013(3) 0.002(2) 0.000(2) 0.003(2)
O20 0.024(4) 0.014(4) 0.016(4) 0.000 0.009(3) 0.000
O21 0.015(3) 0.022(3) 0.005(2) 0.000(2) -0.0009(19) 0.004(2)
O22 0.018(4) 0.006(3) 0.007(3) 0.000 0.002(3) 0.000
O23 0.018(4) 0.010(3) 0.013(4) 0.000 -0.001(3) 0.000
O24 0.036(3) 0.019(3) 0.009(3) 0.006(2) 0.006(2) 0.002(2)
O25 0.025(5) 0.043(5) 0.012(4) 0.000 0.000(3) 0.000
O26 0.027(3) 0.014(3) 0.017(3) 0.002(2) 0.009(2) 0.001(2)
O27 0.017(3) 0.024(3) 0.051(4) 0.005(2) -0.003(3) -0.011(3)
O28 0.016(4) 0.090(9) 0.019(5) 0.000 -0.002(4) 0.000
O29 0.023(3) 0.016(3) 0.024(3) 0.005(2) 0.000(2) 0.000(2)
O30 0.020(4) 0.017(4) 0.021(4) 0.000 0.011(3) 0.000
O31 0.018(3) 0.019(3) 0.022(3) -0.003(2) -0.003(2) -0.001(2)
O32 0.30(3) 0.097(13) 0.013(6) 0.000 -0.003(11) 0.000
O33 0.026(6) 0.075(9) 0.126(13) 0.000 -0.009(7) 0.000
O34 0.073(6) 0.048(5) 0.089(7) -0.001(5) 0.035(5) 0.007(5)
O35 0.057(6) 0.074(6) 0.062(6) -0.012(5) -0.002(5) -0.004(5)
O36 0.076(6) 0.044(5) 0.068(6) -0.018(4) 0.011(5) -0.006(4)
O37 0.146(11) 0.126(11) 0.041(6) -0.073(9) -0.015(6) 0.003(6)
O38 0.088(7) 0.068(6) 0.078(7) -0.016(6) 0.033(6) -0.003(5)

loop_
_atom_type_symbol
_atom_type_description
_atom_type_scat_dispersion_real
_atom_type_scat_dispersion_imag
_atom_type_scat_source
Co Co 0.3494 0.9721 'International Tables Vol C Tables 4.2.6.8 and 6.1.1.4'
H H 0.0000 0.0000 'International Tables Vol C Tables 4.2.6.8 and 6.1.1.4'
O O 0.0106 0.0060 'International Tables Vol C Tables 4.2.6.8 and 6.1.1.4'
Mo Mo -1.6832 0.6857 'International Tables Vol C Tables 4.2.6.8 and 6.1.1.4'

loop_
_geom_angle_atom_site_label_1
_geom_angle_atom_site_label_2
_geom_angle_atom_site_label_3
_geom_angle_site_symmetry_1
_geom_angle_site_symmetry_3
_geom_angle
O26 Mo1 O13 . . 104.9(3)
O26 Mo1 O9 . . 104.3(3)
O13 Mo1 O9 . . 95.3(2)
O26 Mo1 O11 . . 156.0(2)
O13 Mo1 O11 . . 91.9(3)
O9 Mo1 O11 . . 90.7(2)
O26 Mo1 O12 . . 89.7(2)
O13 Mo1 O12 . . 84.8(2)
O9 Mo1 O12 . . 165.4(2)
O11 Mo1 O12 . . 74.69(19)
O26 Mo1 O10 . . 88.0(2)
O13 Mo1 O10 . . 166.2(3)
O9 Mo1 O10 . . 85.8(2)
O11 Mo1 O10 . . 74.31(19)
O12 Mo1 O10 . . 90.7(2)
O26 Mo1 Mo1 . 4_565 100.97(18)
O13 Mo1 Mo1 . 4_565 48.61(14)
O9 Mo1 Mo1 . 4_565 48.62(14)
O11 Mo1 Mo1 . 4_565 102.96(13)
O12 Mo1 Mo1 . 4_565 133.38(14)
O10 Mo1 Mo1 . 4_565 134.44(14)
O31 Mo2 O4 . . 107.3(2)
O31 Mo2 O8 . . 106.0(2)
O4 Mo2 O8 . . 94.0(2)
O31 Mo2 O3 . . 96.3(2)
O4 Mo2 O3 . . 85.7(2)
O8 Mo2 O3 . . 156.7(2)
O31 Mo2 O23 . . 93.1(3)
O4 Mo2 O23 . . 158.8(2)
O8 Mo2 O23 . . 85.5(2)
O3 Mo2 O23 . . 86.5(2)
O31 Mo2 O22 . . 162.4(3)
O4 Mo2 O22 . . 86.6(2)
O8 Mo2 O22 . . 83.0(2)
O3 Mo2 O22 . . 73.6(2)
O23 Mo2 O22 . . 72.3(2)
O31 Mo2 Mo6 . . 102.08(19)
O4 Mo2 Mo6 . . 48.53(15)
O8 Mo2 Mo6 . . 48.11(14)
O3 Mo2 Mo6 . . 133.92(14)
O23 Mo2 Mo6 . . 133.5(2)
O22 Mo2 Mo6 . . 95.15(17)
O29 Mo3 O14 . . 106.4(2)
O29 Mo3 O15 . . 105.7(2)
O14 Mo3 O15 . . 93.4(2)
O29 Mo3 O12 . . 91.6(2)
O14 Mo3 O12 . . 84.4(2)
O15 Mo3 O12 . . 162.5(2)
O29 Mo3 O7 . . 90.1(2)
O14 Mo3 O7 . . 162.7(2)
O15 Mo3 O7 . . 87.0(2)
O12 Mo3 O7 . . 90.1(2)
O29 Mo3 O11 . . 157.5(2)
O14 Mo3 O11 . . 89.5(2)
O15 Mo3 O11 . . 88.8(2)
O12 Mo3 O11 . . 73.86(19)
O7 Mo3 O11 . . 73.25(19)
O29 Mo3 Mo7 . . 100.1(2)
O14 Mo3 Mo7 . . 48.25(15)
O15 Mo3 Mo7 . . 48.17(15)
O12 Mo3 Mo7 . . 132.61(14)
O7 Mo3 Mo7 . . 135.17(14)
O11 Mo3 Mo7 . . 102.40(13)
O20 Mo4 O19 . . 99.3(2)
O20 Mo4 O19 . 4_565 99.3(2)
O19 Mo4 O19 . 4_565 93.5(3)
O20 Mo4 O21 . . 102.5(3)
O19 Mo4 O21 . . 88.5(2)
O19 Mo4 O21 4_565 . 157.4(2)
O20 Mo4 O21 . 4_565 102.5(3)
O19 Mo4 O21 . 4_565 157.4(2)
O19 Mo4 O21 4_565 4_565 88.5(2)
O21 Mo4 O21 . 4_565 81.2(3)
O20 Mo4 O18 . . 170.1(3)
O19 Mo4 O18 . . 74.10(19)
O19 Mo4 O18 4_565 . 74.10(19)
O21 Mo4 O18 . . 84.9(2)
O21 Mo4 O18 4_565 . 84.9(2)
O20 Mo4 Mo5 . . 95.0(3)
O19 Mo4 Mo5 . . 130.45(16)
O19 Mo4 Mo5 4_565 . 130.45(16)
O21 Mo4 Mo5 . . 41.96(15)
O21 Mo4 Mo5 4_565 . 41.96(15)
O18 Mo4 Mo5 . . 94.87(18)
O30 Mo5 O3 . 4_565 99.6(2)
O30 Mo5 O3 . . 99.6(2)
O3 Mo5 O3 4_565 . 92.3(3)
O30 Mo5 O21 . . 102.1(3)
O3 Mo5 O21 4_565 . 157.7(2)
O3 Mo5 O21 . . 89.1(2)
O30 Mo5 O21 . 4_565 102.1(3)
O3 Mo5 O21 4_565 4_565 89.1(2)
O3 Mo5 O21 . 4_565 157.7(2)
O21 Mo5 O21 . 4_565 81.5(3)
O30 Mo5 O22 . . 170.7(3)
O3 Mo5 O22 4_565 . 74.13(19)
O3 Mo5 O22 . . 74.13(19)
O21 Mo5 O22 . . 84.9(2)
O21 Mo5 O22 4_565 . 84.9(2)
O30 Mo5 Mo4 . . 94.4(3)
O3 Mo5 Mo4 4_565 . 131.09(15)
O3 Mo5 Mo4 . . 131.09(15)
O21 Mo5 Mo4 . . 42.09(15)
O21 Mo5 Mo4 4_565 . 42.09(15)
O22 Mo5 Mo4 . . 94.90(18)
O6 Mo6 O8 . . 104.3(2)
O6 Mo6 O4 . . 104.4(2)
O8 Mo6 O4 . . 94.4(2)
O6 Mo6 O11 . . 157.5(2)
O8 Mo6 O11 . . 91.0(2)
O4 Mo6 O11 . . 90.4(2)
O6 Mo6 O10 . . 89.5(2)
O8 Mo6 O10 . . 86.0(2)
O4 Mo6 O10 . . 165.5(2)
O11 Mo6 O10 . . 75.06(19)
O6 Mo6 O7 . . 89.2(2)
O8 Mo6 O7 . . 165.4(2)
O4 Mo6 O7 . . 87.4(2)
O11 Mo6 O7 . . 74.44(19)
O10 Mo6 O7 . . 88.7(2)
O6 Mo6 Mo2 . . 98.58(19)
O8 Mo6 Mo2 . . 48.59(15)
O4 Mo6 Mo2 . . 48.44(14)
O11 Mo6 Mo2 . . 103.91(14)
O10 Mo6 Mo2 . . 134.52(14)
O7 Mo6 Mo2 . . 135.76(14)
O16 Mo7 O15 . . 107.8(2)
O16 Mo7 O14 . . 105.5(2)
O15 Mo7 O14 . . 93.9(2)
O16 Mo7 O19 . . 96.8(2)
O15 Mo7 O19 . . 86.0(2)
O14 Mo7 O19 . . 156.5(2)
O16 Mo7 O17 . . 92.8(2)
O15 Mo7 O17 . . 158.7(2)
O14 Mo7 O17 . . 85.3(2)
O19 Mo7 O17 . . 86.4(2)
O16 Mo7 O18 . . 162.1(2)
O15 Mo7 O18 . . 87.3(2)
O14 Mo7 O18 . . 82.4(2)
O19 Mo7 O18 . . 74.2(2)
O17 Mo7 O18 . . 71.5(2)
O16 Mo7 Mo3 . . 101.01(19)
O15 Mo7 Mo3 . . 48.57(15)
O14 Mo7 Mo3 . . 48.40(15)
O19 Mo7 Mo3 . . 134.30(15)
O17 Mo7 Mo3 . . 133.66(19)
O18 Mo7 Mo3 . . 96.22(17)
O13 Co1 O14 . 4_565 89.2(2)
O13 Co1 O14 . . 89.2(2)
O14 Co1 O14 4_565 . 91.3(3)
O13 Co1 O28 . . 176.0(3)
O14 Co1 O28 4_565 . 88.0(2)
O14 Co1 O28 . . 88.0(2)
O13 Co1 O27 . 4_565 91.9(2)
O14 Co1 O27 4_565 4_565 87.5(2)
O14 Co1 O27 . 4_565 178.3(3)
O28 Co1 O27 . 4_565 90.8(3)
O13 Co1 O27 . . 91.9(2)
O14 Co1 O27 4_565 . 178.3(3)
O14 Co1 O27 . . 87.5(2)
O28 Co1 O27 . . 90.8(3)
O27 Co1 O27 4_565 . 93.7(4)
O9 Co2 O25 . . 176.2(3)
O9 Co2 O8 . 4_565 89.1(2)
O25 Co2 O8 . 4_565 88.2(2)
O9 Co2 O8 . . 89.1(2)
O25 Co2 O8 . . 88.2(2)
O8 Co2 O8 4_565 . 90.6(3)
O9 Co2 O24 . . 90.5(2)
O25 Co2 O24 . . 92.0(2)
O8 Co2 O24 4_565 . 178.2(2)
O8 Co2 O24 . . 87.6(2)
O9 Co2 O24 . 4_565 90.5(2)
O25 Co2 O24 . 4_565 92.0(2)
O8 Co2 O24 4_565 4_565 87.6(2)
O8 Co2 O24 . 4_565 178.2(2)
O24 Co2 O24 . 4_565 94.1(3)
O4 Co3 O15 . . 89.7(2)
O4 Co3 O5 . . 92.8(2)
O15 Co3 O5 . . 175.5(2)
O4 Co3 O21 . . 91.23(19)
O15 Co3 O21 . . 91.2(2)
O5 Co3 O21 . . 92.6(2)
O4 Co3 O2 . . 172.8(2)
O15 Co3 O2 . . 92.4(2)
O5 Co3 O2 . . 84.8(3)
O21 Co3 O2 . . 95.7(2)
O4 Co3 O1 . . 85.1(2)
O15 Co3 O1 . . 86.7(2)
O5 Co3 O1 . . 89.7(2)
O21 Co3 O1 . . 175.7(2)
O2 Co3 O1 . . 88.1(2)
Mo5 O3 Mo2 . . 116.0(3)
Mo2 O4 Mo6 . . 83.02(19)
Mo2 O4 Co3 . . 136.5(3)
Mo6 O4 Co3 . . 138.8(3)
Mo3 O7 Mo6 . . 105.1(2)
Mo6 O8 Mo2 . . 83.30(19)
Mo6 O8 Co2 . . 137.8(3)
Mo2 O8 Co2 . . 137.7(3)
Mo1 O9 Mo1 . 4_565 82.8(3)
Mo1 O9 Co2 . . 137.93(15)
Mo1 O9 Co2 4_565 . 137.93(15)
Mo6 O10 Mo1 . . 103.0(2)
Mo6 O11 Mo1 . . 106.3(2)
Mo6 O11 Mo3 . . 105.8(2)
Mo1 O11 Mo3 . . 105.0(2)
Mo3 O12 Mo1 . . 105.4(2)
Mo1 O13 Mo1 4_565 . 82.8(3)
Mo1 O13 Co1 4_565 . 137.58(16)
Mo1 O13 Co1 . . 137.58(16)
Mo7 O14 Mo3 . . 83.3(2)
Mo7 O14 Co1 . . 137.1(3)
Mo3 O14 Co1 . . 138.6(3)
Mo7 O15 Mo3 . . 83.3(2)
Mo7 O15 Co3 . . 136.1(3)
Mo3 O15 Co3 . . 139.1(3)
Mo7 O17 Mo7 4_565 . 112.2(3)
Mo7 O18 Mo7 4_565 . 104.7(3)
Mo7 O18 Mo4 4_565 . 95.5(2)
Mo7 O18 Mo4 . . 95.5(2)
Mo4 O19 Mo7 . . 116.0(2)
Mo5 O21 Mo4 . . 95.9(2)
Mo5 O21 Co3 . . 131.6(3)
Mo4 O21 Co3 . . 132.1(3)
Mo2 O22 Mo2 4_565 . 103.5(3)
Mo2 O22 Mo5 4_565 . 96.0(2)
Mo2 O22 Mo5 . . 96.0(2)
Mo2 O23 Mo2 4_565 . 111.7(3)

loop_
_geom_bond_atom_site_label_1
_geom_bond_atom_site_label_2
_geom_bond_site_symmetry_2
_geom_bond_distance
Mo1 O26 . 1.697(5)
Mo1 O13 . 1.953(5)
Mo1 O9 . 1.953(5)
Mo1 O11 . 2.095(5)
Mo1 O12 . 2.126(5)
Mo1 O10 . 2.152(5)
Mo1 Mo1 4_565 2.5826(14)
Mo2 O31 . 1.682(5)
Mo2 O4 . 1.949(5)
Mo2 O8 . 1.952(5)
Mo2 O3 . 2.047(5)
Mo2 O23 . 2.111(4)
Mo2 O22 . 2.225(4)
Mo2 Mo6 . 2.5849(10)
Mo3 O29 . 1.692(5)
Mo3 O14 . 1.951(5)
Mo3 O15 . 1.957(5)
Mo3 O12 . 2.110(5)
Mo3 O7 . 2.127(5)
Mo3 O11 . 2.152(5)
Mo3 Mo7 . 2.5917(10)
Mo4 O20 . 1.692(7)
Mo4 O19 . 1.918(5)
Mo4 O19 4_565 1.918(5)
Mo4 O21 . 1.973(5)
Mo4 O21 4_565 1.973(5)
Mo4 O18 . 2.326(7)
Mo4 Mo5 . 2.9284(15)
Mo5 O30 . 1.678(7)
Mo5 O3 4_565 1.921(5)
Mo5 O3 . 1.921(5)
Mo5 O21 . 1.969(5)
Mo5 O21 4_565 1.969(5)
Mo5 O22 . 2.303(7)
Mo6 O6 . 1.703(5)
Mo6 O8 . 1.937(5)
Mo6 O4 . 1.951(5)
Mo6 O11 . 2.088(5)
Mo6 O10 . 2.123(5)
Mo6 O7 . 2.132(5)
Mo7 O16 . 1.687(5)
Mo7 O15 . 1.945(5)
Mo7 O14 . 1.947(5)
Mo7 O19 . 2.049(5)
Mo7 O17 . 2.117(4)
Mo7 O18 . 2.220(4)
Co1 O13 . 2.029(7)
Co1 O14 4_565 2.034(5)
Co1 O14 . 2.034(5)
Co1 O28 . 2.045(9)
Co1 O27 4_565 2.069(6)
Co1 O27 . 2.069(6)
Co2 O9 . 2.015(7)
Co2 O25 . 2.027(9)
Co2 O8 4_565 2.039(5)
Co2 O8 . 2.039(5)
Co2 O24 . 2.082(5)
Co2 O24 4_565 2.082(5)
Co3 O4 . 2.023(5)
Co3 O15 . 2.037(5)
Co3 O5 . 2.042(6)
Co3 O21 . 2.072(5)
Co3 O2 . 2.073(6)
Co3 O1 . 2.118(6)
O9 Mo1 4_565 1.953(5)
O13 Mo1 4_565 1.953(5)
O17 Mo7 4_565 2.117(4)
O18 Mo7 4_565 2.220(4)
O22 Mo2 4_565 2.225(4)
O23 Mo2 4_565 2.111(4)
